data_7213780
loop_
_publ_author_name
'Ion, Adrian E.'
'Nica, Simona'
'Madalan, Augustin M.'
'Maxim, Catalin'
'Julve, Miguel'
'Lloret, Francesc'
'Andruh, Marius'

_publ_section_title
;
 One-dimensional coordination polymers constructed from di- and trinuclear
 {3d--4f} tectons. A new useful spacer in crystal engineering:
 1,3-bis(4-pyridyl)azulene
;
_journal_issue 3
_journal_name_full CrystEngComm
_journal_page_first 319
_journal_paper_doi 10.1039/c3ce41592a
_journal_volume 16
_journal_year 2014
_chemical_formula_sum 'C40 H30 Dy N3 Ni2 O23'
_chemical_formula_weight 1200.59
_chemical_name_systematic
;
 ?
;
_space_group_IT_number 14
_symmetry_cell_setting monoclinic
_symmetry_space_group_name_Hall '-P 2yn'
_symmetry_space_group_name_H-M 'P 1 21/n 1'
_atom_sites_solution_hydrogens geom
_atom_sites_solution_primary direct
_atom_sites_solution_secondary difmap
_audit_creation_method SHELXL-97
_cell_angle_alpha 90.00
_cell_angle_beta 93.23(3)
_cell_angle_gamma 90.00
_cell_formula_units_Z 4
_cell_length_a 15.051(3)
_cell_length_b 30.966(6)
_cell_length_c 16.201(3)
_cell_measurement_reflns_used 50889
_cell_measurement_temperature 293(2)
_cell_measurement_theta_max 33.5
_cell_measurement_theta_min 2.2
_cell_volume 7539(3)
_computing_cell_refinement X-area
_computing_data_collection X-area
_computing_data_reduction X-area
_computing_structure_refinement 'SHELXL-97 (Sheldrick, 1997)'
_computing_structure_solution 'SHELXS-97 (Sheldrick, 1997)'
_diffrn_ambient_temperature 293(2)
_diffrn_measured_fraction_theta_full 0.995
_diffrn_measured_fraction_theta_max 0.995
_diffrn_measurement_device_type 'stoe ipds II'
_diffrn_measurement_method 'omega scans'
_diffrn_radiation_monochromator graphite
_diffrn_radiation_source 'fine-focus sealed tube'
_diffrn_radiation_type MoK\a
_diffrn_radiation_wavelength 0.71073
_diffrn_reflns_av_R_equivalents 0.0907
_diffrn_reflns_av_sigmaI/netI 0.0698
_diffrn_reflns_limit_h_max 17
_diffrn_reflns_limit_h_min -17
_diffrn_reflns_limit_k_max 36
_diffrn_reflns_limit_k_min -36
_diffrn_reflns_limit_l_max 19
_diffrn_reflns_limit_l_min -19
_diffrn_reflns_number 73858
_diffrn_reflns_theta_full 25.01
_diffrn_reflns_theta_max 25.01
_diffrn_reflns_theta_min 2.23
_exptl_absorpt_coefficient_mu 1.529
_exptl_absorpt_correction_T_max 0.86
_exptl_absorpt_correction_T_min 0.79
_exptl_absorpt_correction_type multi-scan
_exptl_absorpt_process_details
;
[c.f. r.h. blessing, acta cryst. (1995), a51, 33-38]
;
_exptl_crystal_colour green-yellow
_exptl_crystal_density_diffrn 1.058
_exptl_crystal_density_meas ?
_exptl_crystal_density_method 'not measured'
_exptl_crystal_description prism
_exptl_crystal_F_000 2388
_exptl_crystal_size_max 0.5
_exptl_crystal_size_mid 0.3
_exptl_crystal_size_min 0.2
_refine_diff_density_max 0.804
_refine_diff_density_min -0.854
_refine_diff_density_rms 0.109
_refine_ls_extinction_method none
_refine_ls_goodness_of_fit_ref 0.951
_refine_ls_hydrogen_treatment constr
_refine_ls_matrix_type full
_refine_ls_number_parameters 644
_refine_ls_number_reflns 13228
_refine_ls_number_restraints 24
_refine_ls_restrained_S_all 0.956
_refine_ls_R_factor_all 0.0930
_refine_ls_R_factor_gt 0.0578
_refine_ls_shift/su_max 0.001
_refine_ls_shift/su_mean 0.000
_refine_ls_structure_factor_coef Fsqd
_refine_ls_weighting_details 'calc w=1/[\s^2^(Fo^2^)+(0.0939P)^2^+0.0000P] where P=(Fo^2^+2Fc^2^)/3'
_refine_ls_weighting_scheme calc
_refine_ls_wR_factor_gt 0.1515
_refine_ls_wR_factor_ref 0.1652
_reflns_number_gt 8311
_reflns_number_total 13228
_reflns_threshold_expression >2sigma(I)
_cod_data_source_file c3ce41592a.txt
_cod_data_source_block shelxl
_cod_depositor_comments
;
The following automatic conversions were performed:

'_exptl_crystal_density_meas' value 'not measured' was changed to '?'
- the value is perceived as not measured.

Automatic conversion script
Id: cif_fix_values 3008 2015-01-20 13:52:24Z robertas 
;
_cod_original_sg_symbol_H-M P21/n
_cod_database_code 7213780

loop_
_symmetry_equiv_pos_as_xyz
'x, y, z'
'-x+1/2, y+1/2, -z+1/2'
'-x, -y, -z'
'x-1/2, -y-1/2, z-1/2'

loop_
_atom_site_label
_atom_site_type_symbol
_atom_site_fract_x
_atom_site_fract_y
_atom_site_fract_z
_atom_site_U_iso_or_equiv
_atom_site_adp_type
_atom_site_occupancy
_atom_site_symmetry_multiplicity
_atom_site_calc_flag
_atom_site_refinement_flags
_atom_site_disorder_assembly
_atom_site_disorder_group
C1 C 0.2833(5) 0.4452(3) 0.7228(4) 0.0633(17) Uani 1 1 d . . .
C2 C 0.3108(5) 0.4018(2) 0.6960(4) 0.0609(17) Uani 1 1 d . . .
C3 C 0.2797(7) 0.3862(3) 0.6211(6) 0.096(3) Uani 1 1 d . . .
H3 H 0.2378 0.4017 0.5886 0.115 Uiso 1 1 calc R . .
C4 C 0.3116(9) 0.3469(4) 0.5940(7) 0.121(4) Uani 1 1 d . . .
H4 H 0.2924 0.3363 0.5424 0.145 Uiso 1 1 calc R . .
C5 C 0.3704(9) 0.3242(3) 0.6425(8) 0.106(4) Uani 1 1 d . . .
C6 C 0.4044(8) 0.3384(3) 0.7163(8) 0.113(3) Uani 1 1 d . . .
H6 H 0.4469 0.3225 0.7471 0.135 Uiso 1 1 calc R . .
C7 C 0.3734(6) 0.3779(3) 0.7450(6) 0.091(3) Uani 1 1 d . . .
H7 H 0.3941 0.3884 0.7963 0.109 Uiso 1 1 calc R . .
C8 C 0.4126(7) 0.2117(3) 0.5946(7) 0.114(4) Uani 1 1 d . . .
H8 H 0.4518 0.2162 0.5531 0.137 Uiso 1 1 calc R . .
C9 C 0.3895(6) 0.1706(3) 0.6176(6) 0.095(3) Uani 1 1 d . . .
H9 H 0.4160 0.1473 0.5927 0.114 Uiso 1 1 calc R . .
C10 C 0.3290(5) 0.1629(2) 0.6756(5) 0.0691(18) Uani 1 1 d . . .
C11 C 0.2904(6) 0.1985(2) 0.7122(6) 0.084(2) Uani 1 1 d . . .
H11 H 0.2478 0.1943 0.7508 0.100 Uiso 1 1 calc R . .
C12 C 0.3147(7) 0.2398(3) 0.6918(6) 0.101(3) Uani 1 1 d . . .
H12 H 0.2893 0.2634 0.7170 0.122 Uiso 1 1 calc R . .
C13 C 0.3043(5) 0.1181(2) 0.6975(4) 0.0622(17) Uani 1 1 d . . .
C14 C -0.0527(5) 0.0514(4) 0.7819(5) 0.096(3) Uani 1 1 d . . .
H14 H -0.0846 0.0504 0.8293 0.115 Uiso 1 1 calc R . .
C15 C -0.0965(6) 0.0553(4) 0.7066(6) 0.113(4) Uani 1 1 d . . .
H15 H -0.1581 0.0577 0.7020 0.135 Uiso 1 1 calc R . .
C16 C -0.0474(5) 0.0555(4) 0.6372(5) 0.096(3) Uani 1 1 d . . .
H16 H -0.0756 0.0582 0.5848 0.116 Uiso 1 1 calc R . .
C17 C 0.0395(5) 0.0490(3) 0.7884(4) 0.0689(19) Uani 1 1 d . . .
C18 C 0.0935(5) 0.0486(3) 0.8680(4) 0.0666(18) Uani 1 1 d . . .
C19 C 0.0521(6) 0.0541(3) 0.9414(5) 0.086(2) Uani 1 1 d . . .
H19 H -0.0098 0.0548 0.9379 0.104 Uiso 1 1 calc R . .
C20 C 0.0940(7) 0.0587(3) 1.0205(5) 0.087(2) Uani 1 1 d . . .
C21 C 0.0338(7) 0.0627(4) 1.0933(5) 0.122(4) Uani 1 1 d . . .
H21A H 0.0698 0.0660 1.1437 0.184 Uiso 1 1 calc R . .
H21B H -0.0022 0.0372 1.0965 0.184 Uiso 1 1 calc R . .
H21C H -0.0040 0.0875 1.0853 0.184 Uiso 1 1 calc R . .
C22 C 0.1030(5) 0.0480(2) 0.5757(4) 0.0629(17) Uani 1 1 d . . .
C23 C 0.0665(5) 0.0526(3) 0.4957(5) 0.082(2) Uani 1 1 d . . .
H23 H 0.0072 0.0612 0.4902 0.098 Uiso 1 1 calc R . .
C24 C 0.1099(6) 0.0456(3) 0.4216(5) 0.081(2) Uani 1 1 d . . .
C25 C 0.0640(7) 0.0600(4) 0.3421(5) 0.118(4) Uani 1 1 d . . .
H25A H 0.1012 0.0539 0.2973 0.178 Uiso 1 1 calc R . .
H25B H 0.0527 0.0905 0.3444 0.178 Uiso 1 1 calc R . .
H25C H 0.0087 0.0448 0.3336 0.178 Uiso 1 1 calc R . .
C26 C 0.4325(7) -0.0820(4) 0.4100(6) 0.113(3) Uani 1 1 d . . .
H26A H 0.3935 -0.0838 0.3611 0.169 Uiso 1 1 calc R . .
H26B H 0.4387 -0.1101 0.4348 0.169 Uiso 1 1 calc R . .
H26C H 0.4898 -0.0718 0.3956 0.169 Uiso 1 1 calc R . .
C27 C 0.3937(6) -0.0511(3) 0.4708(5) 0.081(2) Uani 1 1 d . . .
C28 C 0.4391(5) -0.0437(3) 0.5488(5) 0.080(2) Uani 1 1 d . . .
H28 H 0.4957 -0.0556 0.5559 0.095 Uiso 1 1 calc R . .
C29 C 0.4096(5) -0.0210(2) 0.6153(5) 0.0644(18) Uani 1 1 d . . .
C30 C 0.4702(5) -0.0120(3) 0.6881(5) 0.0675(18) Uani 1 1 d . . .
C31 C 0.5613(5) -0.0215(3) 0.6933(6) 0.091(3) Uani 1 1 d . . .
H31 H 0.5867 -0.0367 0.6511 0.109 Uiso 1 1 calc R . .
C32 C 0.6123(6) -0.0082(4) 0.7600(7) 0.112(3) Uani 1 1 d . . .
H32 H 0.6728 -0.0144 0.7640 0.135 Uiso 1 1 calc R . .
C33 C 0.5745(6) 0.0143(3) 0.8219(6) 0.098(3) Uani 1 1 d . . .
H33 H 0.6092 0.0237 0.8677 0.117 Uiso 1 1 calc R . .
C34 C 0.4832(5) 0.0228(3) 0.8152(5) 0.072(2) Uani 1 1 d . . .
C35 C 0.4350(5) 0.0450(3) 0.8801(5) 0.0705(19) Uani 1 1 d . . .
C40 C 0.0448(5) 0.0516(3) 0.6464(4) 0.0662(18) Uani 1 1 d . . .
C36 C 0.4791(6) 0.0557(3) 0.9532(5) 0.086(2) Uani 1 1 d . . .
H36 H 0.5399 0.0502 0.9567 0.103 Uiso 1 1 calc R . .
C37 C 0.4437(6) 0.0741(3) 1.0245(5) 0.086(2) Uani 1 1 d . . .
C38 C 0.5064(7) 0.0877(4) 1.0940(5) 0.113(3) Uani 1 1 d . . .
H38A H 0.4734 0.0994 1.1378 0.170 Uiso 1 1 calc R . .
H38B H 0.5461 0.1093 1.0748 0.170 Uiso 1 1 calc R . .
H38C H 0.5402 0.0632 1.1141 0.170 Uiso 1 1 calc R . .
N1 N 0.4320(4) 0.01046(19) 0.7484(4) 0.0629(14) Uani 1 1 d . . .
N2 N 0.0885(3) 0.04766(19) 0.7210(3) 0.0587(13) Uani 1 1 d . . .
O1 O 0.3514(3) 0.05174(16) 0.8611(3) 0.0665(12) Uani 1 1 d . . .
O2 O 0.3623(4) 0.0791(2) 1.0345(3) 0.0938(18) Uani 1 1 d . . .
O3 O 0.1767(4) 0.0608(2) 1.0382(3) 0.0953(18) Uani 1 1 d . . .
O4 O 0.1781(3) 0.04229(16) 0.8603(3) 0.0670(12) Uani 1 1 d . . .
O6 O 0.3303(3) -0.00586(16) 0.6205(3) 0.0637(12) Uani 1 1 d . . .
O7 O 0.3230(4) -0.0331(2) 0.4469(3) 0.0864(16) Uani 1 1 d . . .
O8 O 0.1854(3) 0.03908(15) 0.5967(3) 0.0624(12) Uani 1 1 d . . .
O9 O 0.2444(3) 0.11060(15) 0.7460(3) 0.0696(13) Uani 1 1 d . . .
O10 O 0.3436(3) 0.08701(15) 0.6652(3) 0.0690(12) Uani 1 1 d . . .
O11 O 0.2220(3) 0.46492(16) 0.6837(3) 0.0693(12) Uani 1 1 d . . .
O12 O 0.4073(5) 0.28573(18) 0.6098(5) 0.125(2) Uani 1 1 d U . .
O13 O 0.2430(4) 0.1243(2) 0.9168(4) 0.1021(19) Uani 1 1 d . . .
O14 O 0.2944(4) -0.00579(19) 0.9800(3) 0.0805(15) Uani 1 1 d . . .
O15 O 0.1734(3) -0.04709(18) 0.5419(3) 0.0784(14) Uani 1 1 d . . .
C39 C 0.3758(8) 0.2458(3) 0.6347(7) 0.125(2) Uani 1 1 d U . .
O16 O 0.3382(3) 0.06029(19) 0.5005(3) 0.0802(15) Uani 1 1 d . . .
O17 O 0.3224(3) 0.46300(16) 0.7874(3) 0.0719(13) Uani 1 1 d . . .
O18 O 0.1847(4) 0.0272(2) 0.4174(3) 0.0859(16) Uani 1 1 d . . .
Ni1 Ni 0.25587(6) 0.00640(3) 0.51593(5) 0.0670(3) Uani 1 1 d . . .
Ni2 Ni 0.26652(7) 0.05895(4) 0.95270(6) 0.0742(3) Uani 1 1 d . . .
Dy Dy 0.26123(2) 0.031423(10) 0.73445(2) 0.05716(12) Uani 1 1 d . . .
O2A O 0.2040(7) -0.0563(4) 1.0827(7) 0.185(4) Uani 1 1 d U . .
O3A O 0.3104(6) -0.0993(3) 1.0668(6) 0.154(3) Uani 1 1 d U . .
N3 N 0.2394(11) -0.0899(5) 1.0978(9) 0.182(4) Uani 1 1 d U . .
O1A O 0.2051(11) -0.1174(5) 1.1361(10) 0.279(6) Uani 1 1 d U . .
O1W O 0.3055(19) 0.1274(7) 0.3896(11) 0.260(13) Uani 0.69(2) 1 d P A 1
O1AW O 0.408(3) 0.1429(10) 0.4049(17) 0.19(2) Uani 0.31(2) 1 d P A 1
O2W O 0.3836(19) -0.1776(13) 0.641(2) 0.36(2) Uani 0.69(2) 1 d P A 2
O2AW O 0.380(3) -0.141(2) 0.709(3) 0.26(3) Uani 0.31(2) 1 d P A 2
O3W O 0.2354(16) -0.1282(5) 0.513(2) 0.314(18) Uani 0.69(2) 1 d P A 3
O3AW O 0.122(4) -0.1452(12) 0.524(3) 0.30(4) Uani 0.31(2) 1 d P A 3

loop_
_atom_site_aniso_label
_atom_site_aniso_U_11
_atom_site_aniso_U_22
_atom_site_aniso_U_33
_atom_site_aniso_U_23
_atom_site_aniso_U_13
_atom_site_aniso_U_12
C1 0.053(4) 0.074(4) 0.064(4) 0.004(4) 0.010(4) -0.001(3)
C2 0.067(4) 0.055(4) 0.060(4) 0.004(3) 0.000(3) -0.003(3)
C3 0.124(8) 0.074(5) 0.090(6) -0.019(5) 0.006(5) 0.014(5)
C4 0.175(12) 0.085(7) 0.102(7) -0.008(6) 0.018(7) 0.017(7)
C5 0.140(9) 0.050(5) 0.133(9) 0.002(6) 0.069(8) -0.003(5)
C6 0.117(8) 0.068(6) 0.153(10) 0.006(6) 0.011(7) 0.013(5)
C7 0.089(6) 0.065(5) 0.119(7) -0.001(5) -0.003(5) 0.004(4)
C8 0.135(9) 0.065(5) 0.150(9) 0.000(6) 0.078(8) 0.008(5)
C9 0.114(7) 0.056(4) 0.121(7) -0.006(5) 0.050(6) 0.005(4)
C10 0.065(4) 0.064(4) 0.079(5) 0.003(4) 0.010(4) 0.003(3)
C11 0.089(6) 0.060(4) 0.105(6) -0.009(4) 0.032(5) 0.000(4)
C12 0.109(7) 0.065(5) 0.135(8) -0.008(5) 0.050(6) 0.011(5)
C13 0.064(4) 0.051(4) 0.070(4) 0.002(3) -0.001(4) 0.007(3)
C14 0.050(4) 0.162(9) 0.078(5) -0.013(6) 0.014(4) 0.008(5)
C15 0.047(5) 0.211(12) 0.080(6) -0.017(7) -0.003(4) 0.014(6)
C16 0.053(5) 0.163(9) 0.071(5) -0.009(6) -0.005(4) 0.017(5)
C17 0.055(4) 0.090(5) 0.062(4) -0.001(4) 0.008(3) 0.003(4)
C18 0.057(4) 0.084(5) 0.061(4) -0.006(4) 0.015(3) -0.001(4)
C19 0.072(5) 0.117(7) 0.071(5) -0.008(5) 0.021(4) 0.004(5)
C20 0.085(6) 0.107(7) 0.071(5) -0.007(5) 0.017(5) 0.003(5)
C21 0.112(8) 0.186(12) 0.073(6) -0.020(7) 0.035(6) -0.014(8)
C22 0.055(4) 0.072(4) 0.061(4) 0.000(3) 0.002(3) 0.007(3)
C23 0.060(5) 0.122(7) 0.064(5) 0.006(5) -0.001(4) 0.025(5)
C24 0.068(5) 0.113(7) 0.061(5) 0.006(4) -0.001(4) 0.007(5)
C25 0.106(8) 0.188(12) 0.060(5) 0.016(6) -0.005(5) 0.044(8)
C26 0.103(7) 0.120(8) 0.119(8) -0.032(6) 0.037(6) 0.025(6)
C27 0.075(5) 0.082(5) 0.088(6) -0.011(5) 0.024(5) 0.005(4)
C28 0.060(5) 0.085(5) 0.093(6) -0.013(4) 0.006(4) 0.022(4)
C29 0.055(4) 0.065(4) 0.074(5) 0.002(3) 0.011(3) 0.006(3)
C30 0.051(4) 0.077(5) 0.074(5) 0.001(4) 0.008(3) 0.010(3)
C31 0.058(5) 0.118(7) 0.096(6) -0.008(5) 0.002(4) 0.025(5)
C32 0.057(5) 0.162(10) 0.116(8) -0.014(7) -0.014(5) 0.024(6)
C33 0.060(5) 0.123(8) 0.109(7) -0.012(6) -0.013(5) 0.009(5)
C34 0.051(4) 0.080(5) 0.084(5) -0.002(4) -0.003(4) 0.000(3)
C35 0.055(4) 0.079(5) 0.078(5) 0.001(4) -0.002(4) -0.002(4)
C40 0.056(4) 0.080(5) 0.062(4) -0.004(4) 0.002(3) 0.011(4)
C36 0.063(5) 0.107(7) 0.088(6) 0.001(5) -0.006(4) 0.002(5)
C37 0.080(6) 0.096(6) 0.081(6) -0.004(5) -0.007(5) -0.011(5)
C38 0.098(7) 0.156(10) 0.082(6) -0.019(6) -0.026(5) -0.021(7)
N1 0.050(3) 0.069(4) 0.069(4) 0.004(3) 0.002(3) 0.005(3)
N2 0.048(3) 0.070(3) 0.058(3) -0.003(3) 0.006(3) 0.007(3)
O1 0.056(3) 0.075(3) 0.068(3) -0.006(2) -0.002(2) 0.000(2)
O2 0.081(4) 0.124(5) 0.075(3) -0.019(3) -0.005(3) 0.000(4)
O3 0.084(4) 0.133(5) 0.070(3) -0.016(3) 0.010(3) 0.008(4)
O4 0.059(3) 0.080(3) 0.062(3) -0.002(2) 0.005(2) 0.002(2)
O6 0.047(3) 0.073(3) 0.072(3) -0.006(2) 0.006(2) 0.011(2)
O7 0.078(4) 0.109(4) 0.073(3) -0.021(3) 0.008(3) 0.018(3)
O8 0.051(3) 0.076(3) 0.061(3) 0.002(2) 0.007(2) 0.008(2)
O9 0.072(3) 0.063(3) 0.076(3) 0.005(2) 0.022(3) 0.002(2)
O10 0.070(3) 0.056(3) 0.082(3) -0.001(2) 0.012(3) 0.005(2)
O11 0.065(3) 0.068(3) 0.075(3) 0.000(3) 0.001(2) 0.007(3)
O12 0.171(5) 0.051(2) 0.161(5) 0.004(3) 0.089(4) 0.007(3)
O13 0.115(5) 0.086(4) 0.107(4) -0.009(3) 0.016(4) 0.013(4)
O14 0.079(3) 0.094(4) 0.067(3) 0.012(3) -0.015(3) 0.000(3)
O15 0.072(3) 0.082(3) 0.081(3) -0.008(3) -0.001(3) -0.002(3)
C39 0.171(5) 0.051(2) 0.161(5) 0.004(3) 0.089(4) 0.007(3)
O16 0.066(3) 0.094(4) 0.082(3) -0.002(3) 0.023(3) 0.007(3)
O17 0.074(3) 0.067(3) 0.074(3) -0.004(3) -0.001(3) 0.002(3)
O18 0.071(3) 0.121(5) 0.066(3) -0.005(3) 0.008(3) 0.015(3)
Ni1 0.0585(5) 0.0832(6) 0.0597(5) -0.0053(5) 0.0052(4) 0.0114(5)
Ni2 0.0696(6) 0.0913(7) 0.0614(5) -0.0086(5) 0.0001(5) 0.0024(5)
Dy 0.05259(18) 0.05736(18) 0.0618(2) 0.00011(16) 0.00562(13) 0.00230(16)
O2A 0.182(9) 0.167(9) 0.219(9) 0.056(8) 0.123(7) 0.045(7)
O3A 0.138(7) 0.182(8) 0.144(7) 0.015(6) 0.013(6) 0.007(6)
N3 0.185(9) 0.175(10) 0.198(9) 0.044(8) 0.128(8) 0.004(8)
O1A 0.296(13) 0.231(13) 0.329(14) 0.060(11) 0.195(11) 0.012(11)
O1W 0.36(3) 0.22(2) 0.192(16) 0.107(15) -0.070(17) -0.03(2)
O1AW 0.31(5) 0.16(3) 0.12(2) -0.054(19) 0.14(3) -0.09(3)
O2W 0.27(3) 0.43(5) 0.40(5) 0.18(4) 0.13(3) 0.08(3)
O2AW 0.19(4) 0.38(8) 0.23(4) -0.04(5) 0.08(3) 0.10(4)
O3W 0.23(2) 0.084(10) 0.65(5) 0.026(18) 0.18(3) 0.036(12)
O3AW 0.43(9) 0.11(3) 0.34(6) -0.03(3) -0.24(6) 0.00(4)

loop_
_atom_type_symbol
_atom_type_description
_atom_type_scat_dispersion_real
_atom_type_scat_dispersion_imag
_atom_type_scat_source
C C 0.0033 0.0016 'International Tables Vol C Tables 4.2.6.8 and 6.1.1.4'
H H 0.0000 0.0000 'International Tables Vol C Tables 4.2.6.8 and 6.1.1.4'
N N 0.0061 0.0033 'International Tables Vol C Tables 4.2.6.8 and 6.1.1.4'
O O 0.0106 0.0060 'International Tables Vol C Tables 4.2.6.8 and 6.1.1.4'
Ni Ni 0.3393 1.1124 'International Tables Vol C Tables 4.2.6.8 and 6.1.1.4'
Dy Dy -0.1892 4.4098 'International Tables Vol C Tables 4.2.6.8 and 6.1.1.4'

loop_
_geom_angle_atom_site_label_1
_geom_angle_atom_site_label_2
_geom_angle_atom_site_label_3
_geom_angle
_geom_angle_site_symmetry_1
_geom_angle_site_symmetry_3
O11 C1 O17 119.4(7) . .
O11 C1 C2 120.4(7) . .
O17 C1 C2 120.1(6) . .
O11 C1 Dy 59.2(4) . 2_556
O17 C1 Dy 60.5(4) . 2_556
C2 C1 Dy 175.7(5) . 2_556
C3 C2 C7 120.0(8) . .
C3 C2 C1 119.7(7) . .
C7 C2 C1 120.1(7) . .
C2 C3 C4 118.9(10) . .
C2 C3 H3 120.5 . .
C4 C3 H3 120.5 . .
C5 C4 C3 120.0(10) . .
C5 C4 H4 120.0 . .
C3 C4 H4 120.0 . .
C6 C5 C4 123.4(9) . .
C6 C5 O12 117.7(12) . .
C4 C5 O12 118.4(12) . .
C5 C6 C7 117.6(10) . .
C5 C6 H6 121.2 . .
C7 C6 H6 121.2 . .
C6 C7 C2 119.9(9) . .
C6 C7 H7 120.0 . .
C2 C7 H7 120.0 . .
C39 C8 C9 117.9(8) . .
C39 C8 H8 121.1 . .
C9 C8 H8 121.1 . .
C10 C9 C8 122.5(8) . .
C10 C9 H9 118.8 . .
C8 C9 H9 118.8 . .
C9 C10 C11 117.6(7) . .
C9 C10 C13 120.9(7) . .
C11 C10 C13 121.5(7) . .
C12 C11 C10 120.7(8) . .
C12 C11 H11 119.6 . .
C10 C11 H11 119.6 . .
C39 C12 C11 119.3(8) . .
C39 C12 H12 120.3 . .
C11 C12 H12 120.3 . .
O9 C13 O10 119.5(6) . .
O9 C13 C10 121.5(6) . .
O10 C13 C10 119.0(7) . .
O9 C13 Dy 60.7(3) . .
O10 C13 Dy 58.8(4) . .
C10 C13 Dy 177.8(5) . .
C15 C14 C17 120.4(8) . .
C15 C14 H14 119.8 . .
C17 C14 H14 119.8 . .
C14 C15 C16 118.5(8) . .
C14 C15 H15 120.7 . .
C16 C15 H15 120.7 . .
C15 C16 C40 119.2(7) . .
C15 C16 H16 120.4 . .
C40 C16 H16 120.4 . .
N2 C17 C14 122.0(7) . .
N2 C17 C18 113.8(6) . .
C14 C17 C18 124.2(7) . .
O4 C18 C19 126.3(7) . .
O4 C18 C17 114.1(6) . .
C19 C18 C17 119.6(7) . .
C18 C19 C20 126.6(8) . .
C18 C19 H19 116.7 . .
C20 C19 H19 116.7 . .
O3 C20 C19 126.8(8) . .
O3 C20 C21 116.0(8) . .
C19 C20 C21 117.1(8) . .
C20 C21 H21A 109.5 . .
C20 C21 H21B 109.5 . .
H21A C21 H21B 109.5 . .
C20 C21 H21C 109.5 . .
H21A C21 H21C 109.5 . .
H21B C21 H21C 109.5 . .
O8 C22 C23 126.2(7) . .
O8 C22 C40 114.2(6) . .
C23 C22 C40 119.6(6) . .
C22 C23 C24 126.8(7) . .
C22 C23 H23 116.6 . .
C24 C23 H23 116.6 . .
O18 C24 C23 124.6(7) . .
O18 C24 C25 117.2(7) . .
C23 C24 C25 118.2(8) . .
C24 C25 H25A 109.5 . .
C24 C25 H25B 109.5 . .
H25A C25 H25B 109.5 . .
C24 C25 H25C 109.5 . .
H25A C25 H25C 109.5 . .
H25B C25 H25C 109.5 . .
C27 C26 H26A 109.5 . .
C27 C26 H26B 109.5 . .
H26A C26 H26B 109.5 . .
C27 C26 H26C 109.5 . .
H26A C26 H26C 109.5 . .
H26B C26 H26C 109.5 . .
O7 C27 C28 124.4(7) . .
O7 C27 C26 115.8(8) . .
C28 C27 C26 119.7(8) . .
C29 C28 C27 128.1(7) . .
C29 C28 H28 116.0 . .
C27 C28 H28 116.0 . .
O6 C29 C28 125.2(7) . .
O6 C29 C30 114.3(6) . .
C28 C29 C30 120.6(6) . .
N1 C30 C31 121.2(7) . .
N1 C30 C29 113.9(6) . .
C31 C30 C29 124.5(7) . .
C32 C31 C30 119.6(8) . .
C32 C31 H31 120.2 . .
C30 C31 H31 120.2 . .
C31 C32 C33 119.9(8) . .
C31 C32 H32 120.1 . .
C33 C32 H32 120.1 . .
C32 C33 C34 119.1(8) . .
C32 C33 H33 120.4 . .
C34 C33 H33 120.4 . .
N1 C34 C33 121.5(8) . .
N1 C34 C35 115.0(6) . .
C33 C34 C35 123.5(7) . .
O1 C35 C36 125.8(8) . .
O1 C35 C34 114.5(6) . .
C36 C35 C34 119.7(7) . .
N2 C40 C16 122.5(7) . .
N2 C40 C22 114.0(6) . .
C16 C40 C22 123.4(7) . .
C35 C36 C37 128.1(8) . .
C35 C36 H36 115.9 . .
C37 C36 H36 115.9 . .
O2 C37 C36 124.7(8) . .
O2 C37 C38 116.7(8) . .
C36 C37 C38 118.6(9) . .
C37 C38 H38A 109.5 . .
C37 C38 H38B 109.5 . .
H38A C38 H38B 109.5 . .
C37 C38 H38C 109.5 . .
H38A C38 H38C 109.5 . .
H38B C38 H38C 109.5 . .
C34 N1 C30 118.6(6) . .
C34 N1 Dy 120.4(5) . .
C30 N1 Dy 120.9(4) . .
C17 N2 C40 117.4(6) . .
C17 N2 Dy 121.2(4) . .
C40 N2 Dy 121.2(4) . .
C35 O1 Ni2 119.2(5) . .
C35 O1 Dy 129.4(5) . .
Ni2 O1 Dy 107.23(19) . .
C37 O2 Ni2 123.2(5) . .
C20 O3 Ni2 122.7(5) . .
C18 O4 Ni2 120.0(4) . .
C18 O4 Dy 130.0(4) . .
Ni2 O4 Dy 107.7(2) . .
C29 O6 Ni1 119.1(4) . .
C29 O6 Dy 130.7(4) . .
Ni1 O6 Dy 107.74(18) . .
C27 O7 Ni1 123.9(5) . .
C22 O8 Ni1 118.0(4) . .
C22 O8 Dy 130.3(4) . .
Ni1 O8 Dy 107.91(19) . .
C13 O9 Dy 93.2(4) . .
C13 O10 Dy 94.9(4) . .
C1 O11 Dy 94.9(4) . 2_556
C39 O12 C5 119.1(7) . .
C12 C39 C8 121.8(8) . .
C12 C39 O12 125.1(8) . .
C8 C39 O12 113.1(8) . .
C1 O17 Dy 92.5(4) . 2_556
C24 O18 Ni1 123.0(5) . .
O7 Ni1 O18 90.9(2) . .
O7 Ni1 O8 171.7(2) . .
O18 Ni1 O8 94.6(2) . .
O7 Ni1 O6 94.7(2) . .
O18 Ni1 O6 171.8(2) . .
O8 Ni1 O6 80.56(18) . .
O7 Ni1 O16 95.8(2) . .
O18 Ni1 O16 86.6(2) . .
O8 Ni1 O16 90.8(2) . .
O6 Ni1 O16 86.9(2) . .
O7 Ni1 O15 87.2(2) . .
O18 Ni1 O15 96.8(2) . .
O8 Ni1 O15 85.9(2) . .
O6 Ni1 O15 89.4(2) . .
O16 Ni1 O15 175.4(2) . .
O3 Ni2 O2 91.3(3) . .
O3 Ni2 O4 94.5(2) . .
O2 Ni2 O4 173.3(2) . .
O3 Ni2 O1 174.2(2) . .
O2 Ni2 O1 93.4(2) . .
O4 Ni2 O1 81.08(19) . .
O3 Ni2 O14 90.9(3) . .
O2 Ni2 O14 91.8(2) . .
O4 Ni2 O14 91.6(2) . .
O1 Ni2 O14 85.5(2) . .
O3 Ni2 O13 93.1(3) . .
O2 Ni2 O13 89.2(3) . .
O4 Ni2 O13 87.0(2) . .
O1 Ni2 O13 90.4(2) . .
O14 Ni2 O13 175.8(2) . .
O10 Dy O11 143.46(16) . 2_546
O10 Dy O6 74.80(16) . .
O11 Dy O6 88.67(16) 2_546 .
O10 Dy O8 74.69(16) . .
O11 Dy O8 126.83(16) 2_546 .
O6 Dy O8 63.78(15) . .
O10 Dy O9 52.42(15) . .
O11 Dy O9 143.00(16) 2_546 .
O6 Dy O9 124.90(16) . .
O8 Dy O9 85.91(16) . .
O10 Dy O4 125.33(16) . .
O11 Dy O4 73.16(16) 2_546 .
O6 Dy O4 159.70(16) . .
O8 Dy O4 120.25(15) . .
O9 Dy O4 75.17(16) . .
O10 Dy O1 86.14(17) . .
O11 Dy O1 74.36(17) 2_546 .
O6 Dy O1 120.42(15) . .
O8 Dy O1 158.69(17) . .
O9 Dy O1 74.89(17) . .
O4 Dy O1 64.02(15) . .
O10 Dy O17 143.77(16) . 2_546
O11 Dy O17 52.88(17) 2_546 2_546
O6 Dy O17 73.98(16) . 2_546
O8 Dy O17 75.33(16) . 2_546
O9 Dy O17 143.56(16) . 2_546
O4 Dy O17 87.58(17) . 2_546
O1 Dy O17 125.84(16) . 2_546
O10 Dy N2 110.59(17) . .
O11 Dy N2 105.94(17) 2_546 .
O6 Dy N2 118.90(16) . .
O8 Dy N2 60.23(15) . .
O9 Dy N2 73.34(17) . .
O4 Dy N2 60.09(16) . .
O1 Dy N2 120.66(16) . .
O17 Dy N2 70.24(17) 2_546 .
O10 Dy N1 72.26(17) . .
O11 Dy N1 71.25(17) 2_546 .
O6 Dy N1 59.94(17) . .
O8 Dy N1 119.96(16) . .
O9 Dy N1 109.86(17) . .
O4 Dy N1 119.78(17) . .
O1 Dy N1 60.51(17) . .
O17 Dy N1 106.58(18) 2_546 .
N2 Dy N1 176.77(18) . .
O10 Dy C13 26.28(17) . .
O11 Dy C13 153.01(19) 2_546 .
O6 Dy C13 100.08(19) . .
O8 Dy C13 79.46(18) . .
O9 Dy C13 26.15(17) . .
O4 Dy C13 100.22(19) . .
O1 Dy C13 79.23(18) . .
O17 Dy C13 154.11(19) 2_546 .
N2 Dy C13 92.18(19) . .
N1 Dy C13 91.01(19) . .
O10 Dy C1 155.35(17) . 2_546
O11 Dy C1 25.92(17) 2_546 2_546
O6 Dy C1 81.81(18) . 2_546
O8 Dy C1 101.97(19) . 2_546
O9 Dy C1 152.20(17) . 2_546
O4 Dy C1 77.90(18) . 2_546
O1 Dy C1 99.33(19) . 2_546
O17 Dy C1 27.03(17) 2_546 2_546
N2 Dy C1 87.40(19) . 2_546
N1 Dy C1 89.43(19) . 2_546
C13 Dy C1 178.0(2) . 2_546
O1A N3 O2A 122.1(16) . .
O1A N3 O3A 116.9(17) . .
O2A N3 O3A 120.5(13) . .

loop_
_geom_bond_atom_site_label_1
_geom_bond_atom_site_label_2
_geom_bond_distance
_geom_bond_site_symmetry_2
C1 O11 1.249(8) .
C1 O17 1.295(8) .
C1 C2 1.478(10) .
C1 Dy 2.848(8) 2_556
C2 C3 1.365(11) .
C2 C7 1.407(11) .
C3 C4 1.388(13) .
C3 H3 0.9300 .
C4 C5 1.348(15) .
C4 H4 0.9300 .
C5 C6 1.347(15) .
C5 O12 1.430(10) .
C6 C7 1.398(13) .
C6 H6 0.9300 .
C7 H7 0.9300 .
C8 C39 1.372(12) .
C8 C9 1.375(12) .
C8 H8 0.9300 .
C9 C10 1.367(10) .
C9 H9 0.9300 .
C10 C11 1.393(10) .
C10 C13 1.485(10) .
C11 C12 1.377(11) .
C11 H11 0.9300 .
C12 C39 1.354(12) .
C12 H12 0.9300 .
C13 O9 1.250(8) .
C13 O10 1.258(8) .
C13 Dy 2.832(7) .
C14 C15 1.358(12) .
C14 C17 1.387(10) .
C14 H14 0.9300 .
C15 C16 1.380(11) .
C15 H15 0.9300 .
C16 C40 1.394(10) .
C16 H16 0.9300 .
C17 N2 1.352(8) .
C17 C18 1.485(10) .
C18 O4 1.302(8) .
C18 C19 1.384(10) .
C19 C20 1.404(12) .
C19 H19 0.9300 .
C20 O3 1.263(10) .
C20 C21 1.533(11) .
C21 H21A 0.9600 .
C21 H21B 0.9600 .
C21 H21C 0.9600 .
C22 O8 1.297(8) .
C22 C23 1.385(10) .
C22 C40 1.485(9) .
C23 C24 1.416(11) .
C23 H23 0.9300 .
C24 O18 1.268(9) .
C24 C25 1.495(11) .
C25 H25A 0.9600 .
C25 H25B 0.9600 .
C25 H25C 0.9600 .
C26 C27 1.514(11) .
C26 H26A 0.9600 .
C26 H26B 0.9600 .
C26 H26C 0.9600 .
C27 O7 1.244(10) .
C27 C28 1.421(12) .
C28 C29 1.381(10) .
C28 H28 0.9300 .
C29 O6 1.289(8) .
C29 C30 1.476(10) .
C30 N1 1.353(9) .
C30 C31 1.401(10) .
C31 C32 1.354(12) .
C31 H31 0.9300 .
C32 C33 1.369(13) .
C32 H32 0.9300 .
C33 C34 1.398(11) .
C33 H33 0.9300 .
C34 N1 1.347(9) .
C34 C35 1.479(11) .
C35 O1 1.295(8) .
C35 C36 1.365(11) .
C40 N2 1.349(9) .
C36 C37 1.419(12) .
C36 H36 0.9300 .
C37 O2 1.254(10) .
C37 C38 1.489(11) .
C38 H38A 0.9600 .
C38 H38B 0.9600 .
C38 H38C 0.9600 .
N1 Dy 2.649(5) .
N2 Dy 2.644(5) .
O1 Ni2 2.025(5) .
O1 Dy 2.477(5) .
O2 Ni2 2.002(6) .
O3 Ni2 1.991(6) .
O4 Ni2 2.013(5) .
O4 Dy 2.475(5) .
O6 Ni1 2.014(5) .
O6 Dy 2.457(4) .
O7 Ni1 1.974(5) .
O8 Ni1 2.005(4) .
O8 Dy 2.461(5) .
O9 Dy 2.473(5) .
O10 Dy 2.432(5) .
O11 Dy 2.455(5) 2_556
O12 C39 1.393(10) .
O13 Ni2 2.130(6) .
O14 Ni2 2.090(6) .
O15 Ni1 2.126(5) .
O16 Ni1 2.102(6) .
O17 Dy 2.480(5) 2_556
O18 Ni1 1.979(5) .
Dy O11 2.455(5) 2_546
Dy O17 2.480(5) 2_546
Dy C1 2.848(8) 2_546
O2A N3 1.188(15) .
O3A N3 1.240(14) .
N3 O1A 1.188(15) .
O1W O1AW 1.62(4) .
O2W O2AW 1.59(6) .
O3W O3AW 1.80(7) .
